data_1535142
loop_
_publ_author_name
'Benkic, P.'
'Mazej, Z.'
'Zemva, B.'

_publ_section_title
;
 A new crystal modification of chromium tetrafluoride: beta-(Cr F4)
;
_journal_name_full 'Angew. Chem. Int. ed.'
_journal_page_first 1398
_journal_page_last 1399
_journal_volume 41
_journal_year 2002
_chemical_formula_sum 'Cr F4'
_space_group_IT_number 15
_symmetry_space_group_name_Hall '-C 2yc'
_symmetry_space_group_name_H-M 'C 1 2/c 1'
_cell_angle_alpha 90
_cell_angle_beta 102.68
_cell_angle_gamma 90
_cell_formula_units_Z 16
_cell_length_a 14.57
_cell_length_b 9.72
_cell_length_c 7.19
_cell_volume 993.417
_citation_journal_id_ASTM ACIEF5
_cod_data_source_file Benkic_ACIEF5_2002_339.cif
_cod_data_source_block Cr1F4
_cod_original_cell_volume 993.4168
_cod_original_formula_sum 'Cr1 F4'
_cod_database_code 1535142

loop_
_symmetry_equiv_pos_as_xyz
x,y,z
-x,y,-z+1/2
-x,-y,-z
x,-y,z-1/2
x+1/2,y+1/2,z
-x+1/2,y+1/2,-z+1/2
-x+1/2,-y+1/2,-z
x+1/2,-y+1/2,z-1/2

loop_
_atom_site_label
_atom_site_type_symbol
_atom_site_fract_x
_atom_site_fract_y
_atom_site_fract_z
_atom_site_occupancy
_atom_site_U_iso_or_equiv
Cr2 Cr+4 0.00242 0.25877 0.498 1 0.0
F5 F-1 0.24284 0.14808 0.6957 1 0.0
F9 F-1 -0.0685 0.3915 0.40771 1 0.0
F4 F-1 0.28047 -0.10124 0.6044 1 0.0
F7 F-1 0 0.19109 0.25 1 0.0
F1 F-1 0.06855 0.09356 0.59594 1 0.0
F2 F-1 0.10401 -0.14455 0.50147 1 0.0
F8 F-1 0.10818 0.33551 0.5114 1 0.0
Cr1 Cr+4 0.1873 0.00178 0.60755 1 0.0
F6 F-1 0 0.31225 0.75 1 0.0
F3 F-1 0.18193 0.06162 0.35417 1 0.0
